data_1542741
loop_
_publ_author_name
'Wang, Fen'
'Wang, He'
'Wang, Qiang'
'Yu, Songjie'
'Li, Xingwei'

_publ_section_title
;
 Co(III)-Catalyzed Synthesis of Quinazolines via C-H Activation of
 N-Sulfinylimines and Benzimidates.
;
_journal_issue 6
_journal_name_full 'Organic letters'
_journal_page_first 1306
_journal_page_last 1309
_journal_paper_doi 10.1021/acs.orglett.6b00227
_journal_volume 18
_journal_year 2016
_chemical_formula_sum 'C27 H19 N3 O'
_chemical_formula_weight 401.45
_chemical_name_systematic
; 
 ? 
;
_space_group_IT_number 14
_symmetry_cell_setting monoclinic
_symmetry_space_group_name_Hall '-P 2ybc'
_symmetry_space_group_name_H-M 'P 1 21/c 1'
_atom_sites_solution_hydrogens geom
_atom_sites_solution_primary direct
_atom_sites_solution_secondary difmap
_audit_creation_method SHELXL-97
_cell_angle_alpha 90.00
_cell_angle_beta 90.810(4)
_cell_angle_gamma 90.00
_cell_formula_units_Z 4
_cell_length_a 4.8320(7)
_cell_length_b 30.042(5)
_cell_length_c 13.790(2)
_cell_measurement_reflns_used 2309
_cell_measurement_temperature 296(2)
_cell_measurement_theta_max 49.741
_cell_measurement_theta_min 5.027
_cell_volume 2001.6(5)
_computing_cell_refinement 'Bruker SAINT'
_computing_data_collection 'Bruker APEX2'
_computing_data_reduction 'Bruker SAINT'
_computing_molecular_graphics 'Bruker SHELXTL'
_computing_publication_material 'Bruker SHELXTL'
_computing_structure_refinement 'SHELXL-97 (Sheldrick, 1997)'
_computing_structure_solution 'SHELXS-97 (Sheldrick, 1990)'
_diffrn_ambient_temperature 296(2)
_diffrn_measured_fraction_theta_full 1.000
_diffrn_measured_fraction_theta_max 1.000
_diffrn_measurement_device_type 'Bruker APEX-II CCD'
_diffrn_measurement_method '\f and \w scans'
_diffrn_radiation_monochromator graphite
_diffrn_radiation_source 'fine-focus sealed tube'
_diffrn_radiation_type MoK\a
_diffrn_radiation_wavelength 0.71073
_diffrn_reflns_av_R_equivalents 0.0446
_diffrn_reflns_av_sigmaI/netI 0.0432
_diffrn_reflns_limit_h_max 5
_diffrn_reflns_limit_h_min -5
_diffrn_reflns_limit_k_max 37
_diffrn_reflns_limit_k_min -34
_diffrn_reflns_limit_l_max 16
_diffrn_reflns_limit_l_min -17
_diffrn_reflns_number 14437
_diffrn_reflns_theta_full 26.00
_diffrn_reflns_theta_max 26.00
_diffrn_reflns_theta_min 1.36
_diffrn_standards_number 0
_exptl_absorpt_coefficient_mu 0.083
_exptl_absorpt_correction_T_max 0.9934
_exptl_absorpt_correction_T_min 0.9828
_exptl_absorpt_correction_type multi-scan
_exptl_absorpt_process_details sadabs
_exptl_crystal_colour colorless
_exptl_crystal_density_diffrn 1.332
_exptl_crystal_density_method 'not measured'
_exptl_crystal_description prismatic
_exptl_crystal_F_000 840
_exptl_crystal_size_max 0.21
_exptl_crystal_size_mid 0.12
_exptl_crystal_size_min 0.08
_refine_diff_density_max 0.156
_refine_diff_density_min -0.166
_refine_diff_density_rms 0.034
_refine_ls_extinction_method none
_refine_ls_goodness_of_fit_ref 0.896
_refine_ls_hydrogen_treatment mixed
_refine_ls_matrix_type full
_refine_ls_number_parameters 308
_refine_ls_number_reflns 3910
_refine_ls_number_restraints 72
_refine_ls_restrained_S_all 0.908
_refine_ls_R_factor_all 0.0967
_refine_ls_R_factor_gt 0.0505
_refine_ls_shift/su_max 0.000
_refine_ls_shift/su_mean 0.000
_refine_ls_structure_factor_coef Fsqd
_refine_ls_weighting_details 'calc w=1/[\s^2^(Fo^2^)+(0.0873P)^2^+0.8955P] where P=(Fo^2^+2Fc^2^)/3'
_refine_ls_weighting_scheme calc
_refine_ls_wR_factor_gt 0.1328
_refine_ls_wR_factor_ref 0.1685
_reflns_number_gt 2304
_reflns_number_total 3910
_reflns_threshold_expression >2sigma(I)
_cod_data_source_file ol6b00227_si_001.cif
_cod_data_source_block mo_dm15682_0m
_cod_depositor_comments
;
The following automatic conversions were performed:

'_symmetry_cell_setting' value 'Monoclinic' changed to 'monoclinic'
according to
/usr/data/users/saulius/crontab/automatic-downloads/rss-feeds/ACS/lib/dictionaries/cif_core.dic
dictionary named 'cif_core.dic' version 2.4.2 from 2011-04-26.

Automatic conversion script
Id: cif_fix_values 4268 2015-11-12 08:31:59Z antanas 

 Adding full bibliography for 1542741.cif.
;
_cod_original_sg_symbol_H-M P2(1)/c
_cod_database_code 1542741

loop_
_symmetry_equiv_pos_as_xyz
'x, y, z'
'-x, y+1/2, -z+1/2'
'-x, -y, -z'
'x, -y-1/2, z-1/2'

loop_
_atom_site_label
_atom_site_type_symbol
_atom_site_fract_x
_atom_site_fract_y
_atom_site_fract_z
_atom_site_U_iso_or_equiv
_atom_site_adp_type
_atom_site_occupancy
_atom_site_symmetry_multiplicity
_atom_site_calc_flag
_atom_site_refinement_flags
_atom_site_disorder_assembly
_atom_site_disorder_group
N1 N 1.3077(5) 0.68329(7) 0.44084(16) 0.0558(6) Uani 1 1 d . . .
N2 N 1.1055(4) 0.55597(6) 0.32015(14) 0.0470(5) Uani 1 1 d . A .
N3 N 1.0255(4) 0.63385(6) 0.32002(14) 0.0464(5) Uani 1 1 d . A .
O1 O 1.3570(5) 0.73156(6) 0.56750(13) 0.0718(6) Uani 1 1 d . . .
C1 C 1.4339(5) 0.64455(8) 0.47497(17) 0.0484(6) Uani 1 1 d . . .
C2 C 1.6354(6) 0.64582(10) 0.54774(19) 0.0608(7) Uani 1 1 d . . .
H2 H 1.6826 0.6729 0.5762 0.073 Uiso 1 1 calc R . .
C3 C 1.7651(6) 0.60772(10) 0.5781(2) 0.0653(8) Uani 1 1 d . . .
H3 H 1.9002 0.6092 0.6267 0.078 Uiso 1 1 calc R . .
C4 C 1.6981(6) 0.56717(10) 0.5375(2) 0.0627(8) Uani 1 1 d . . .
H4 H 1.7861 0.5414 0.5587 0.075 Uiso 1 1 calc R . .
C5 C 1.5002(5) 0.56532(9) 0.46537(18) 0.0533(7) Uani 1 1 d . . .
H5 H 1.4558 0.5379 0.4381 0.064 Uiso 1 1 calc R . .
C6 C 1.3634(5) 0.60325(8) 0.43156(16) 0.0440(6) Uani 1 1 d . . .
C7 C 1.1534(5) 0.59840(8) 0.35338(16) 0.0434(6) Uani 1 1 d . . .
C8 C 0.9188(5) 0.55062(8) 0.25100(17) 0.0458(6) Uani 1 1 d . . .
C9 C 0.7647(5) 0.58676(8) 0.21144(16) 0.0443(6) Uani 1 1 d . A .
C10 C 0.8285(5) 0.62888(8) 0.24951(16) 0.0444(6) Uani 1 1 d . . .
C11 C 0.6880(5) 0.66678(9) 0.21516(18) 0.0519(6) Uani 1 1 d . A .
H11 H 0.7327 0.6947 0.2398 0.062 Uiso 1 1 calc R . .
C12 C 0.4873(6) 0.66264(9) 0.14612(18) 0.0567(7) Uani 1 1 d . . .
H12 H 0.3935 0.6878 0.1240 0.068 Uiso 1 1 calc R A .
C13 C 0.4207(6) 0.62099(10) 0.10811(18) 0.0585(7) Uani 1 1 d . A .
H13 H 0.2819 0.6186 0.0610 0.070 Uiso 1 1 calc R . .
C14 C 0.5566(5) 0.58366(9) 0.13918(17) 0.0529(7) Uani 1 1 d . . .
H14 H 0.5116 0.5561 0.1125 0.064 Uiso 1 1 calc R A .
C15 C 1.2745(6) 0.72317(8) 0.48559(18) 0.0526(7) Uani 1 1 d . . .
C16 C 1.1196(5) 0.75604(8) 0.42533(18) 0.0498(6) Uani 1 1 d . . .
C17 C 1.1499(6) 0.75856(10) 0.32569(19) 0.0638(8) Uani 1 1 d . . .
H17 H 1.2731 0.7397 0.2949 0.077 Uiso 1 1 calc R . .
C18 C 0.9987(7) 0.78889(10) 0.2721(2) 0.0727(9) Uani 1 1 d . . .
H18 H 1.0218 0.7906 0.2053 0.087 Uiso 1 1 calc R . .
C19 C 0.8159(7) 0.81643(10) 0.3161(2) 0.0717(9) Uani 1 1 d . . .
H19 H 0.7113 0.8365 0.2795 0.086 Uiso 1 1 calc R . .
C20 C 0.7864(7) 0.81454(10) 0.4146(2) 0.0738(9) Uani 1 1 d . . .
H20 H 0.6623 0.8335 0.4447 0.089 Uiso 1 1 calc R . .
C21 C 0.9374(6) 0.78502(9) 0.4692(2) 0.0613(7) Uani 1 1 d . . .
H21 H 0.9176 0.7844 0.5362 0.074 Uiso 1 1 calc R . .
C22 C 0.8768(4) 0.50114(6) 0.22389(15) 0.0466(12) Uani 0.50 1 d PGU A 1
C23 C 0.6153(4) 0.48234(7) 0.23207(18) 0.0562(11) Uani 0.50 1 d PGU A 1
H23 H 0.4717 0.4988 0.2585 0.067 Uiso 0.50 1 calc PR A 1
C24 C 0.5684(4) 0.43898(7) 0.2007(2) 0.0612(12) Uani 0.50 1 d PGU A 1
H24 H 0.3934 0.4264 0.2062 0.073 Uiso 0.50 1 calc PR A 1
C25 C 0.7829(5) 0.41442(5) 0.16123(19) 0.0598(13) Uani 0.50 1 d PGU A 1
H25 H 0.7516 0.3854 0.1403 0.072 Uiso 0.50 1 calc PR A 1
C26 C 1.0444(4) 0.43322(7) 0.15305(19) 0.0607(12) Uani 0.50 1 d PGU A 1
H26 H 1.1880 0.4168 0.1266 0.073 Uiso 0.50 1 calc PR A 1
C27 C 1.0913(3) 0.47658(7) 0.18438(18) 0.0540(11) Uani 0.50 1 d PGU A 1
H27 H 1.2663 0.4892 0.1789 0.065 Uiso 0.50 1 calc PR A 1
C22' C 0.8732(4) 0.50796(5) 0.20808(16) 0.0441(12) Uani 0.50 1 d PGU A 2
C23' C 0.8000(5) 0.47384(7) 0.27080(12) 0.0473(10) Uani 0.50 1 d PGU A 2
H23' H 0.7744 0.4798 0.3362 0.057 Uiso 0.50 1 calc PR A 2
C24' C 0.7652(5) 0.43080(6) 0.23572(16) 0.0558(11) Uani 0.50 1 d PGU A 2
H24' H 0.7162 0.4080 0.2777 0.067 Uiso 0.50 1 calc PR A 2
C25' C 0.8035(5) 0.42188(5) 0.13791(17) 0.0596(13) Uani 0.50 1 d PGU A 2
H25' H 0.7801 0.3931 0.1144 0.072 Uiso 0.50 1 calc PR A 2
C26' C 0.8766(6) 0.45599(8) 0.07519(12) 0.0604(12) Uani 0.50 1 d PGU A 2
H26' H 0.9023 0.4500 0.0098 0.073 Uiso 0.50 1 calc PR A 2
C27' C 0.9115(5) 0.49903(7) 0.11027(15) 0.0534(11) Uani 0.50 1 d PGU A 2
H27' H 0.9605 0.5219 0.0683 0.064 Uiso 0.50 1 calc PR A 2
H1 H 1.196(6) 0.6761(9) 0.384(2) 0.072(9) Uiso 1 1 d . . .

loop_
_atom_site_aniso_label
_atom_site_aniso_U_11
_atom_site_aniso_U_22
_atom_site_aniso_U_33
_atom_site_aniso_U_23
_atom_site_aniso_U_13
_atom_site_aniso_U_12
N1 0.0708(15) 0.0476(13) 0.0488(13) -0.0129(10) -0.0099(11) -0.0052(11)
N2 0.0470(12) 0.0499(12) 0.0441(11) -0.0099(9) 0.0017(9) -0.0091(10)
N3 0.0453(12) 0.0486(12) 0.0453(11) -0.0097(9) -0.0006(9) -0.0054(10)
O1 0.1047(16) 0.0619(12) 0.0486(11) -0.0168(9) -0.0060(11) -0.0069(11)
C1 0.0528(15) 0.0540(15) 0.0385(13) -0.0087(11) 0.0011(11) -0.0091(12)
C2 0.0674(19) 0.0635(17) 0.0512(15) -0.0124(13) -0.0068(14) -0.0113(15)
C3 0.0644(18) 0.080(2) 0.0515(16) -0.0057(14) -0.0140(14) -0.0061(16)
C4 0.0671(19) 0.0663(18) 0.0544(16) 0.0030(13) -0.0079(14) 0.0021(15)
C5 0.0578(17) 0.0543(15) 0.0478(14) -0.0038(11) -0.0016(12) -0.0076(13)
C6 0.0450(14) 0.0490(14) 0.0381(12) -0.0049(10) 0.0027(10) -0.0078(11)
C7 0.0443(14) 0.0458(14) 0.0403(13) -0.0076(10) 0.0053(11) -0.0082(11)
C8 0.0405(14) 0.0515(15) 0.0456(13) -0.0127(11) 0.0065(11) -0.0082(11)
C9 0.0405(13) 0.0508(14) 0.0419(13) -0.0065(10) 0.0061(10) -0.0086(11)
C10 0.0437(14) 0.0479(14) 0.0418(13) -0.0065(10) 0.0038(11) -0.0065(11)
C11 0.0557(16) 0.0501(15) 0.0501(14) -0.0025(11) 0.0021(12) -0.0061(12)
C12 0.0574(17) 0.0644(17) 0.0480(15) 0.0083(13) -0.0029(13) -0.0067(14)
C13 0.0606(17) 0.0719(18) 0.0428(14) 0.0086(13) -0.0075(12) -0.0146(15)
C14 0.0565(16) 0.0588(16) 0.0435(13) -0.0058(12) -0.0007(12) -0.0184(13)
C15 0.0626(17) 0.0472(14) 0.0482(15) -0.0124(11) 0.0074(13) -0.0158(12)
C16 0.0590(16) 0.0423(13) 0.0483(14) -0.0110(11) 0.0062(12) -0.0146(12)
C17 0.079(2) 0.0608(17) 0.0519(16) -0.0107(13) 0.0145(14) 0.0023(15)
C18 0.098(2) 0.0701(19) 0.0502(17) -0.0020(14) 0.0079(16) 0.0083(18)
C19 0.087(2) 0.0604(18) 0.068(2) -0.0015(15) 0.0059(17) 0.0059(17)
C20 0.083(2) 0.0667(19) 0.072(2) -0.0086(16) 0.0183(17) 0.0110(17)
C21 0.0711(19) 0.0622(17) 0.0511(15) -0.0126(13) 0.0146(14) -0.0040(15)
C22 0.039(2) 0.043(2) 0.057(2) -0.009(2) -0.006(2) -0.003(2)
C23 0.047(2) 0.050(2) 0.072(3) -0.009(2) -0.001(2) -0.005(2)
C24 0.053(2) 0.052(2) 0.079(3) -0.006(2) -0.004(2) -0.010(2)
C25 0.056(3) 0.049(2) 0.074(3) -0.005(2) -0.008(2) -0.005(2)
C26 0.054(2) 0.049(2) 0.079(3) -0.007(2) 0.000(2) 0.001(2)
C27 0.044(2) 0.046(2) 0.071(2) -0.005(2) -0.002(2) -0.0008(19)
C22' 0.044(3) 0.041(2) 0.047(2) -0.005(2) -0.008(2) 0.000(2)
C23' 0.047(2) 0.040(2) 0.055(2) -0.0013(19) -0.010(2) -0.0006(19)
C24' 0.058(2) 0.039(2) 0.069(2) -0.001(2) -0.016(2) -0.002(2)
C25' 0.066(3) 0.044(2) 0.069(3) -0.014(2) -0.022(2) 0.000(2)
C26' 0.066(3) 0.055(2) 0.060(2) -0.020(2) -0.013(2) 0.000(2)
C27' 0.058(2) 0.052(2) 0.050(2) -0.0088(19) -0.007(2) -0.002(2)

loop_
_atom_type_symbol
_atom_type_description
_atom_type_scat_dispersion_real
_atom_type_scat_dispersion_imag
_atom_type_scat_source
C C 0.0033 0.0016 'International Tables Vol C Tables 4.2.6.8 and 6.1.1.4'
H H 0.0000 0.0000 'International Tables Vol C Tables 4.2.6.8 and 6.1.1.4'
N N 0.0061 0.0033 'International Tables Vol C Tables 4.2.6.8 and 6.1.1.4'
O O 0.0106 0.0060 'International Tables Vol C Tables 4.2.6.8 and 6.1.1.4'

loop_
_geom_angle_atom_site_label_1
_geom_angle_atom_site_label_2
_geom_angle_atom_site_label_3
_geom_angle
C15 N1 C1 129.6(2)
C15 N1 H1 119.7(17)
C1 N1 H1 108.8(16)
C8 N2 C7 117.8(2)
C7 N3 C10 118.92(19)
C2 C1 N1 121.4(2)
C2 C1 C6 119.4(2)
N1 C1 C6 119.2(2)
C3 C2 C1 120.8(3)
C3 C2 H2 119.6
C1 C2 H2 119.6
C2 C3 C4 120.8(3)
C2 C3 H3 119.6
C4 C3 H3 119.6
C5 C4 C3 119.2(3)
C5 C4 H4 120.4
C3 C4 H4 120.4
C4 C5 C6 122.1(2)
C4 C5 H5 118.9
C6 C5 H5 118.9
C5 C6 C1 117.7(2)
C5 C6 C7 118.7(2)
C1 C6 C7 123.6(2)
N3 C7 N2 124.1(2)
N3 C7 C6 119.4(2)
N2 C7 C6 116.5(2)
N2 C8 C9 122.4(2)
N2 C8 C22' 120.8(2)
C9 C8 C22' 116.7(2)
N2 C8 C22 112.3(2)
C9 C8 C22 125.1(2)
C22' C8 C22 10.6
C10 C9 C14 118.4(2)
C10 C9 C8 115.7(2)
C14 C9 C8 125.9(2)
N3 C10 C9 121.0(2)
N3 C10 C11 118.9(2)
C9 C10 C11 120.2(2)
C12 C11 C10 120.0(2)
C12 C11 H11 120.0
C10 C11 H11 120.0
C11 C12 C13 120.4(3)
C11 C12 H12 119.8
C13 C12 H12 119.8
C14 C13 C12 120.8(2)
C14 C13 H13 119.6
C12 C13 H13 119.6
C13 C14 C9 120.2(2)
C13 C14 H14 119.9
C9 C14 H14 119.9
O1 C15 N1 124.4(3)
O1 C15 C16 122.4(2)
N1 C15 C16 113.2(2)
C21 C16 C17 118.4(3)
C21 C16 C15 119.5(2)
C17 C16 C15 122.1(2)
C18 C17 C16 120.4(3)
C18 C17 H17 119.8
C16 C17 H17 119.8
C19 C18 C17 120.4(3)
C19 C18 H18 119.8
C17 C18 H18 119.8
C18 C19 C20 119.7(3)
C18 C19 H19 120.2
C20 C19 H19 120.2
C19 C20 C21 120.8(3)
C19 C20 H20 119.6
C21 C20 H20 119.6
C20 C21 C16 120.3(3)
C20 C21 H21 119.9
C16 C21 H21 119.9
C23 C22 C27 120.0
C23 C22 C8 119.20(16)
C27 C22 C8 120.60(16)
C22 C23 C24 120.0
C22 C23 H23 120.0
C24 C23 H23 120.0
C25 C24 C23 120.0
C25 C24 H24 120.0
C23 C24 H24 120.0
C24 C25 C26 120.0
C24 C25 H25 120.0
C26 C25 H25 120.0
C27 C26 C25 120.0
C27 C26 H26 120.0
C25 C26 H26 120.0
C26 C27 C22 120.0
C26 C27 H27 120.0
C22 C27 H27 120.0
C23' C22' C27' 120.0
C23' C22' C8 116.31(19)
C27' C22' C8 123.61(19)
C24' C23' C22' 120.0
C24' C23' H23' 120.0
C22' C23' H23' 120.0
C23' C24' C25' 120.0
C23' C24' H24' 120.0
C25' C24' H24' 120.0
C26' C25' C24' 120.0
C26' C25' H25' 120.0
C24' C25' H25' 120.0
C27' C26' C25' 120.0
C27' C26' H26' 120.0
C25' C26' H26' 120.0
C26' C27' C22' 120.0
C26' C27' H27' 120.0
C22' C27' H27' 120.0

loop_
_geom_bond_atom_site_label_1
_geom_bond_atom_site_label_2
_geom_bond_distance
N1 C15 1.358(3)
N1 C1 1.393(3)
N1 H1 0.96(3)
N2 C8 1.313(3)
N2 C7 1.373(3)
N3 C7 1.311(3)
N3 C10 1.359(3)
O1 C15 1.219(3)
C1 C2 1.389(3)
C1 C6 1.417(3)
C2 C3 1.368(4)
C2 H2 0.9300
C3 C4 1.377(4)
C3 H3 0.9300
C4 C5 1.371(3)
C4 H4 0.9300
C5 C6 1.395(3)
C5 H5 0.9300
C6 C7 1.477(3)
C8 C9 1.421(3)
C8 C22' 1.428(3)
C8 C22 1.546(3)
C9 C10 1.403(3)
C9 C14 1.409(3)
C10 C11 1.404(3)
C11 C12 1.355(3)
C11 H11 0.9300
C12 C13 1.392(4)
C12 H12 0.9300
C13 C14 1.365(4)
C13 H13 0.9300
C14 H14 0.9300
C15 C16 1.486(4)
C16 C21 1.384(4)
C16 C17 1.386(4)
C17 C18 1.377(4)
C17 H17 0.9300
C18 C19 1.360(4)
C18 H18 0.9300
C19 C20 1.369(4)
C19 H19 0.9300
C20 C21 1.368(4)
C20 H20 0.9300
C21 H21 0.9300
C22 C23 1.3900
C22 C27 1.3900
C23 C24 1.3900
C23 H23 0.9300
C24 C25 1.3900
C24 H24 0.9300
C25 C26 1.3900
C25 H25 0.9300
C26 C27 1.3900
C26 H26 0.9300
C27 H27 0.9300
C22' C23' 1.3900
C22' C27' 1.3900
C23' C24' 1.3900
C23' H23' 0.9300
C24' C25' 1.3900
C24' H24' 0.9300
C25' C26' 1.3900
C25' H25' 0.9300
C26' C27' 1.3900
C26' H26' 0.9300
C27' H27' 0.9300

loop_
_geom_hbond_atom_site_label_D
_geom_hbond_atom_site_label_H
_geom_hbond_atom_site_label_A
_geom_hbond_distance_DH
_geom_hbond_distance_HA
_geom_hbond_distance_DA
_geom_hbond_angle_DHA
N1 H1 N3 0.96(3) 1.75(3) 2.603(3) 146(2)
C2 H2 O1 0.93 2.36 2.921(4) 118.1
C2 H2 O1 0.93 2.36 2.921(4) 118.1
N1 H1 N3 0.96(3) 1.75(3) 2.603(3) 146(2)
N1 H1 N3 0.96(3) 1.75(3) 2.603(3) 146(2)
C2 H2 O1 0.93 2.36 2.921(4) 118.1

loop_
_geom_torsion_atom_site_label_1
_geom_torsion_atom_site_label_2
_geom_torsion_atom_site_label_3
_geom_torsion_atom_site_label_4
_geom_torsion
C15 N1 C1 C2 -24.6(4)
C15 N1 C1 C6 158.1(3)
N1 C1 C2 C3 -177.5(3)
C6 C1 C2 C3 -0.3(4)
C1 C2 C3 C4 -0.3(5)
C2 C3 C4 C5 0.5(5)
C3 C4 C5 C6 -0.1(4)
C4 C5 C6 C1 -0.5(4)
C4 C5 C6 C7 179.8(2)
C2 C1 C6 C5 0.6(4)
N1 C1 C6 C5 177.9(2)
C2 C1 C6 C7 -179.7(2)
N1 C1 C6 C7 -2.3(4)
C10 N3 C7 N2 1.4(4)
C10 N3 C7 C6 -178.6(2)
C8 N2 C7 N3 -0.4(4)
C8 N2 C7 C6 179.6(2)
C5 C6 C7 N3 -179.2(2)
C1 C6 C7 N3 1.1(4)
C5 C6 C7 N2 0.8(3)
C1 C6 C7 N2 -178.9(2)
C7 N2 C8 C9 -1.0(3)
C7 N2 C8 C22' 175.3(2)
C7 N2 C8 C22 -177.40(19)
N2 C8 C9 C10 1.3(4)
C22' C8 C9 C10 -175.2(2)
C22 C8 C9 C10 177.2(2)
N2 C8 C9 C14 -178.3(2)
C22' C8 C9 C14 5.3(4)
C22 C8 C9 C14 -2.4(4)
C7 N3 C10 C9 -1.0(3)
C7 N3 C10 C11 178.8(2)
C14 C9 C10 N3 179.3(2)
C8 C9 C10 N3 -0.3(3)
C14 C9 C10 C11 -0.5(4)
C8 C9 C10 C11 179.9(2)
N3 C10 C11 C12 -178.8(2)
C9 C10 C11 C12 1.0(4)
C10 C11 C12 C13 -0.6(4)
C11 C12 C13 C14 -0.3(4)
C12 C13 C14 C9 0.8(4)
C10 C9 C14 C13 -0.4(4)
C8 C9 C14 C13 179.1(2)
C1 N1 C15 O1 0.4(5)
C1 N1 C15 C16 -178.2(3)
O1 C15 C16 C21 -35.5(4)
N1 C15 C16 C21 143.1(2)
O1 C15 C16 C17 144.9(3)
N1 C15 C16 C17 -36.5(4)
C21 C16 C17 C18 -0.8(4)
C15 C16 C17 C18 178.7(3)
C16 C17 C18 C19 -0.7(5)
C17 C18 C19 C20 1.3(5)
C18 C19 C20 C21 -0.5(5)
C19 C20 C21 C16 -1.1(5)
C17 C16 C21 C20 1.7(4)
C15 C16 C21 C20 -177.9(3)
N2 C8 C22 C23 121.5(2)
C9 C8 C22 C23 -54.8(3)
C22' C8 C22 C23 -94.65(13)
N2 C8 C22 C27 -63.7(2)
C9 C8 C22 C27 120.0(2)
C22' C8 C22 C27 80.16(15)
C27 C22 C23 C24 0.0
C8 C22 C23 C24 174.8(2)
C22 C23 C24 C25 0.0
C23 C24 C25 C26 0.0
C24 C25 C26 C27 0.0
C25 C26 C27 C22 0.0
C23 C22 C27 C26 0.0
C8 C22 C27 C26 -174.8(2)
N2 C8 C22' C23' 57.9(3)
C9 C8 C22' C23' -125.6(2)
C22 C8 C22' C23' 18.5
N2 C8 C22' C27' -118.9(2)
C9 C8 C22' C27' 57.7(3)
C22 C8 C22' C27' -158.24(18)
C27' C22' C23' C24' 0.0
C8 C22' C23' C24' -176.8(2)
C22' C23' C24' C25' 0.0
C23' C24' C25' C26' 0.0
C24' C25' C26' C27' 0.0
C25' C26' C27' C22' 0.0
C23' C22' C27' C26' 0.0
C8 C22' C27' C26' 176.6(2)
